data_1562045
loop_
_publ_author_name
'Kim, Sung-Chul'
'Lee, Mi-Sun'
'Kang, Jinyeong'
'Kim, Young-Il'
'Kim, Seung-Joo'

_publ_section_title
;
 Crystal structure and ion conductivity of a new mixed-anion phosphate
 LiMg3(PO4)P2O7
;
_journal_name_full 'Journal of Solid State Chemistry'
_journal_page_first 335
_journal_page_last 339
_journal_paper_doi 10.1016/j.jssc.2015.01.011
_journal_volume 225
_journal_year 2015
_chemical_formula_iupac 'Li Mg3 P3 O11'
_chemical_formula_moiety 'Mg3 O11 P3, Li'
_chemical_formula_sum 'Li Mg3 O11 P3'
_chemical_formula_weight 348.78
_chemical_name_common 'Li Mg3 (P O4) P2 O7'
_space_group_IT_number 62
_space_group_name_Hall '-P 2ac 2n'
_space_group_name_H-M_alt 'P n m a'
_symmetry_cell_setting orthorhombic
_symmetry_space_group_name_Hall '-P 2ac 2n'
_symmetry_space_group_name_H-M 'P n m a'
_cell_angle_alpha 90.00000
_cell_angle_beta 90.00000
_cell_angle_gamma 90.00000
_cell_formula_units_Z 4
_cell_length_a 9.03867(8)
_cell_length_b 10.60721(8)
_cell_length_c 8.30654(7)
_cell_measurement_temperature 298
_cell_volume 796.390(11)
_computing_structure_refinement FULLPROF
_diffrn_ambient_temperature 298
_diffrn_measurement_device_type 'APS 11-BM Beamline'
_diffrn_measurement_method 2\q
_diffrn_radiation_monochromator 'Double-crystal Si(111)'
_diffrn_radiation_type Synchrotron
_diffrn_radiation_wavelength 0.413077
_diffrn_source 'Synchrotron X-ray'
_exptl_crystal_density_diffrn 2.909
_pd_char_colour gray
_pd_char_particle_morphology powder
_pd_meas_2theta_range_inc 0.002000
_pd_meas_2theta_range_max 25.71400
_pd_meas_2theta_range_min 0.51000
_pd_meas_number_of_points 12603
_pd_meas_scan_method step
_pd_proc_2theta_range_inc 0.002000
_pd_proc_2theta_range_max 25.7152
_pd_proc_2theta_range_min 0.5112
_pd_proc_ls_prof_R_factor 4.6063
_pd_proc_ls_prof_wR_expected 4.4895
_pd_proc_ls_prof_wR_factor 5.8410
_pd_proc_wavelength 0.413077
_pd_spec_mount_mode transmission
_pd_spec_shape cylinder
_refine_ls_goodness_of_fit_all 1.3010
_refine_ls_number_parameters 64
_refine_ls_number_reflns 566
_refine_ls_number_restraints 0
_refine_ls_R_I_factor 4.5534
_refine_ls_shift/su_max 0.001
_cod_data_source_file JSSC-2015-225-335.cif
_cod_data_source_block 1
_cod_original_cell_volume 796.390(12)
_cod_database_code 1562045
_pd_proc_ls_prof_cr_factor 14.1549
_pd_proc_ls_prof_cwr_factor 13.0227
_pd_proc_ls_prof_cwr_expected 10.0095
_pd_proc_ls_prof_chi2 1.6927
_pd_proc_ls_prof_echi2 1.6891

loop_
_symmetry_equiv_pos_as_xyz
x,y,z
x+1/2,-y+1/2,-z+1/2
-x,y+1/2,-z
-x+1/2,-y,z+1/2
-x,-y,-z
-x+1/2,y+1/2,z+1/2
x,-y+1/2,z
x+1/2,y,-z+1/2

loop_
_atom_site_label
_atom_site_fract_x
_atom_site_fract_y
_atom_site_fract_z
_atom_site_U_iso_or_equiv
_atom_site_occupancy
_atom_site_adp_type
_atom_site_type_symbol
P1 0.21175(19) 0.10929(16) 0.2858(2) 0.0155(6) 1.00000 Uiso P
P2 0.1480(3) 0.75000 0.2127(4) 0.0136(8) 1.00000 Uiso P
Mg1 0.0463(2) 0.08981(19) 0.6409(2) 0.0110(7) 1.00000 Uiso Mg
Mg2 0.50000 0.00000 0.50000 0.0187(11) 1.00000 Uiso Mg
O1 0.3502(4) 0.0265(3) 0.3006(4) 0.0097(12) 1.00000 Uiso O
O2 0.3914(5) 0.25000 0.8942(6) 0.0085(18) 1.00000 Uiso O
O3 0.4217(3) 0.1323(3) 0.6399(4) 0.0056(12) 1.00000 Uiso O
O4 0.1490(3) 0.1155(3) 0.1152(4) 0.0035(12) 1.00000 Uiso O
O5 0.3164(5) 0.75000 0.1890(6) 0.0116(18) 1.00000 Uiso O
O6 0.0989(4) 0.0651(3) 0.4093(4) 0.0112(13) 1.00000 Uiso O
O7 0.2654(6) 0.25000 0.3352(6) 0.0173(19) 1.00000 Uiso O
Li1 0.3262(18) 0.75000 0.4763(20) 0.032(5) 1.00000 Uiso Li

loop_
_atom_type_symbol
_atom_type_scat_Cromer_Mann_a1
_atom_type_scat_Cromer_Mann_b1
_atom_type_scat_Cromer_Mann_a2
_atom_type_scat_Cromer_Mann_b2
_atom_type_scat_Cromer_Mann_a3
_atom_type_scat_Cromer_Mann_b3
_atom_type_scat_Cromer_Mann_a4
_atom_type_scat_Cromer_Mann_b4
_atom_type_scat_Cromer_Mann_c
_atom_type_scat_dispersion_real
_atom_type_scat_dispersion_imag
_atom_type_scat_source
p 6.43450 1.90670 4.17910 27.15700 1.78000 0.52600 1.49080 68.16450 1.11490 0.05500 0.05800 International_Tables_for_Crystallography_Vol.C(1991)_Tables_6.1.1.4_and_6.1.1.5
mg 5.42040 2.82750 2.17350 79.26110 1.22690 0.38080 2.30730 7.19370 0.85840 0.02300 0.02200 International_Tables_for_Crystallography_Vol.C(1991)_Tables_6.1.1.4_and_6.1.1.5
o 3.04850 13.27710 2.28680 5.70110 1.54630 0.32390 0.86700 32.90890 0.25080 0.00300 0.00400 International_Tables_for_Crystallography_Vol.C(1991)_Tables_6.1.1.4_and_6.1.1.5
li 1.12820 3.95460 0.75080 1.05240 0.61750 85.39050 0.46530 168.26100 0.03770 0.00000 0.00000 International_Tables_for_Crystallography_Vol.C(1991)_Tables_6.1.1.4_and_6.1.1.5

loop_
_geom_angle_atom_site_label_1
_geom_angle_atom_site_label_2
_geom_angle_atom_site_label_3
_geom_angle
_geom_angle_site_symmetry_1
_geom_angle_site_symmetry_3
O1 P1 O4 113.7(3) 1_555 1_555
O1 P1 O6 108.5(4) 1_555 1_555
O1 P1 O7 105.2(3) 1_555 1_555
O4 P1 O6 113.0(4) 1_555 1_555
O4 P1 O7 107.8(4) 1_555 1_555
O6 P1 O7 108.3(3) 1_555 1_555
O2 P2 O3 106.9(4) 4_564 4_564
O2 P2 O3 106.9(4) 4_564 6_554
O2 P2 O5 110.7(5) 4_564 1_555
O3 P2 O3 110.1(3) 4_564 6_554
O3 P2 O5 111.0(4) 4_564 1_555
O3 P2 O5 111.0(4) 6_554 1_555
O1 Mg1 O2 146.9(3) 4_555 2_456
O1 Mg1 O3 79.6(2) 4_555 8_456
O1 Mg1 O5 95.3(2) 4_555 4_565
O1 Mg1 O6 116.0(3) 4_555 1_555
O1 Mg1 O6 86.8(2) 4_555 5_556
O2 Mg1 O3 68.1(2) 2_456 8_456
O2 Mg1 O5 77.5(2) 2_456 4_565
O2 Mg1 O6 97.1(2) 2_456 1_555
O2 Mg1 O6 100.07(19) 2_456 5_556
O3 Mg1 O5 88.8(2) 8_456 4_565
O3 Mg1 O6 161.9(3) 8_456 1_555
O3 Mg1 O6 90.3(2) 8_456 5_556
O5 Mg1 O6 98.4(3) 4_565 1_555
O5 Mg1 O6 177.5(3) 4_565 5_556
O6 Mg1 O6 81.8(2) 1_555 5_556
O1 Mg2 O1 180.0(3) 1_555 5_656
O1 Mg2 O3 97.8(2) 1_555 1_555
O1 Mg2 O3 82.2(2) 1_555 5_656
O1 Mg2 O4 91.4(2) 1_555 4_555
O1 Mg2 O4 88.6(2) 1_555 8_555
O1 Mg2 O3 82.2(2) 5_656 1_555
O1 Mg2 O3 97.8(2) 5_656 5_656
O1 Mg2 O4 88.6(2) 5_656 4_555
O1 Mg2 O4 91.4(2) 5_656 8_555
O3 Mg2 O3 180.0(3) 1_555 5_656
O3 Mg2 O4 85.1(2) 1_555 4_555
O3 Mg2 O4 94.9(2) 1_555 8_555
O3 Mg2 O4 94.9(2) 5_656 4_555
O3 Mg2 O4 85.1(2) 5_656 8_555
O4 Mg2 O4 180.0(3) 4_555 8_555
O2 Li1 O3 131.5(6) 4_564 3_656
O2 Li1 O3 131.5(6) 4_564 5_666
O2 Li1 O4 108.6(6) 4_564 4_565
O2 Li1 O4 108.6(6) 4_564 6_555
O2 Li1 O5 68.8(7) 4_564 1_555
O3 Li1 O3 53.5(4) 3_656 5_666
O3 Li1 O4 117.7(5) 3_656 4_565
O3 Li1 O4 76.7(5) 3_656 6_555
O3 Li1 O5 71.5(5) 3_656 1_555
O3 Li1 O4 76.7(5) 5_666 4_565
O3 Li1 O4 117.7(5) 5_666 6_555
O3 Li1 O5 71.5(5) 5_666 1_555
O4 Li1 O4 101.0(5) 4_565 6_555
O4 Li1 O5 128.9(6) 4_565 1_555
O4 Li1 O5 128.9(6) 6_555 1_555

loop_
_geom_bond_atom_site_label_1
_geom_bond_atom_site_label_2
_geom_bond_distance
_geom_bond_site_symmetry_2
P1 O1 1.534(4) 1_555
P1 O4 1.528(4) 1_555
P1 O6 1.521(4) 1_555
P1 O7 1.622(3) 1_555
P2 O2 1.549(6) 4_564
P2 O3 1.524(4) 4_564
P2 O3 1.524(4) 6_554
P2 O5 1.535(5) 1_555
Mg1 O1 2.039(4) 4_555
Mg1 O2 2.221(4) 2_456
Mg1 O3 2.188(4) 8_456
Mg1 O5 2.142(3) 4_565
Mg1 O6 1.999(4) 1_555
Mg1 O6 2.144(4) 5_556
Mg2 O1 2.158(3) 1_555
Mg2 O1 2.158(3) 5_656
Mg2 O3 1.955(3) 1_555
Mg2 O3 1.955(3) 5_656
Mg2 O4 2.057(3) 4_555
Mg2 O4 2.057(3) 8_555
Li1 O2 2.082(17) 4_564
Li1 O3 2.772(15) 3_656
Li1 O3 2.772(15) 5_666
Li1 O4 1.848(11) 4_565
Li1 O4 1.848(11) 6_555
Li1 O5 2.388(17) 1_555
